data_2243207
loop_
_publ_author_name
'Suchojad, Kamil'
'Do\/lega, Anna'
'Adamus-Grabicka, Angelika'
'Budzisz, El\.zbieta'
'Ma\/lecka, Magdalena'

_publ_section_title
;
 Crystal structures of (<i>E</i>)-3-(4-hydroxybenzylidene)chroman-4-one
 and (<i>E</i>)-3-(3-hydroxybenzylidene)-2-phenylchroman-4-one
;
_journal_coeditor_code RZ5266
_journal_issue 12
_journal_name_full 'Acta Crystallographica Section E'
_journal_page_first 1907
_journal_page_last 1913
_journal_paper_doi 10.1107/S2056989019015639
_journal_volume 75
_journal_year 2019
_chemical_formula_iupac 'C22 H16 O3'
_chemical_formula_moiety 'C22 H16 O3'
_chemical_formula_sum 'C22 H16 O3'
_chemical_formula_weight 328.37
_chemical_melting_point 210
_chemical_name_systematic
;
(<i>E</i>)-3-(3-Hydroxybenzylidene)-2-phenylchroman-4-one
;
_space_group_crystal_system triclinic
_space_group_IT_number 2
_space_group_name_Hall '-P 1'
_space_group_name_H-M_alt 'P -1'
_atom_sites_solution_hydrogens geom
_atom_sites_solution_primary difmap
_atom_sites_solution_secondary difmap
_audit_creation_method SHELXL-2014/7
_cell_angle_alpha 91.992(12)
_cell_angle_beta 98.282(10)
_cell_angle_gamma 97.568(10)
_cell_formula_units_Z 2
_cell_length_a 5.3969(6)
_cell_length_b 11.6576(16)
_cell_length_c 12.944(2)
_cell_measurement_reflns_used 3650
_cell_measurement_temperature 120(2)
_cell_measurement_theta_max 29.52
_cell_measurement_theta_min 3.53
_cell_volume 797.66(19)
_computing_cell_refinement
;
X-AREA (Stoe & Cie, 2002)
;
_computing_data_collection
;
X-AREA (Stoe & Cie, 2002)
;
_computing_data_reduction
;
X-AREA (Stoe & Cie, 2002), XRED32 (Stoe & Cie, 2002)
;
_computing_publication_material
;
<i>SHELXL2014/7</i> (Sheldrick, 2015b), publCIF (Westrip, 2010)
;
_computing_structure_refinement
;
<i>SHELXL2014/7</i> (Sheldrick, 2015b)
;
_computing_structure_solution
;
SHELXT (Sheldrick, 2015a)
;
_diffrn_ambient_temperature 120(2)
_diffrn_detector_area_resol_mean 6.67
_diffrn_measured_fraction_theta_full 0.988
_diffrn_measured_fraction_theta_max 0.988
_diffrn_measurement_device_type 'STOE IPDS 2T'
_diffrn_measurement_method 'rotation method, \w scans'
_diffrn_radiation_type MoK\a
_diffrn_radiation_wavelength 0.71073
_diffrn_reflns_av_R_equivalents 0.0773
_diffrn_reflns_av_unetI/netI 0.0928
_diffrn_reflns_limit_h_max 6
_diffrn_reflns_limit_h_min -6
_diffrn_reflns_limit_k_max 14
_diffrn_reflns_limit_k_min -13
_diffrn_reflns_limit_l_max 16
_diffrn_reflns_limit_l_min -16
_diffrn_reflns_number 6849
_diffrn_reflns_theta_full 25.242
_diffrn_reflns_theta_max 26.498
_diffrn_reflns_theta_min 3.531
_diffrn_source 'GeniX Mo, 0.05 x 0.05 mm2 microfocus'
_exptl_absorpt_coefficient_mu 0.090
_exptl_absorpt_correction_type none
_exptl_crystal_colour colourless
_exptl_crystal_density_diffrn 1.367
_exptl_crystal_description plate
_exptl_crystal_F_000 344
_exptl_crystal_size_max 0.8
_exptl_crystal_size_mid 0.2
_exptl_crystal_size_min 0.05
_refine_diff_density_max 0.234
_refine_diff_density_min -0.292
_refine_ls_extinction_coef 0.041(9)
_refine_ls_extinction_expression Fc^*^=kFc[1+0.001xFc^2^\l^3^/sin(2\q)]^-1/4^
_refine_ls_extinction_method none
_refine_ls_goodness_of_fit_ref 0.944
_refine_ls_hydrogen_treatment constr
_refine_ls_matrix_type full
_refine_ls_number_parameters 228
_refine_ls_number_reflns 3281
_refine_ls_number_restraints 0
_refine_ls_restrained_S_all 0.944
_refine_ls_R_factor_all 0.1371
_refine_ls_R_factor_gt 0.0676
_refine_ls_shift/su_max 0.000
_refine_ls_shift/su_mean 0.000
_refine_ls_structure_factor_coef Fsqd
_refine_ls_weighting_details 'w=1/[\s^2^(Fo^2^)+(0.1159P)^2^] where P=(Fo^2^+2Fc^2^)/3'
_refine_ls_weighting_scheme calc
_refine_ls_wR_factor_gt 0.1679
_refine_ls_wR_factor_ref 0.1999
_reflns_number_gt 1804
_reflns_number_total 3281
_reflns_threshold_expression 'I > 2\s(I)'
_cod_data_source_file rz5266sup1.cif
_cod_data_source_block II
_cod_original_cell_volume 797.68(19)
_cod_database_code 2243207
_shelx_space_group_comment
;
The symmetry employed for this shelxl refinement is uniquely defined
by the following loop, which should always be used as a source of
symmetry information in preference to the above space-group names.
They are only intended as comments.
;

loop_
_space_group_symop_operation_xyz
'x, y, z'
'-x, -y, -z'

loop_
_atom_site_type_symbol
_atom_site_label
_atom_site_fract_x
_atom_site_fract_y
_atom_site_fract_z
_atom_site_U_iso_or_equiv
_atom_site_adp_type
_atom_site_calc_flag
_atom_site_occupancy
O O1 0.1107(4) 0.13471(17) 0.24184(16) 0.0423(6) Uani d 1
O O4 0.7889(4) 0.30522(17) 0.39197(16) 0.0432(6) Uani d 1
O O3 -0.1593(4) 0.6939(2) 0.44060(17) 0.0503(6) Uani d 1
H H3 -0.0545 0.6964 0.4956 0.075 Uiso calc 1
C C10 0.5289(5) 0.1266(2) 0.3391(2) 0.0365(7) Uani d 1
C C17 0.1145(5) 0.5660(2) 0.3820(2) 0.0390(7) Uani d 1
H H17 0.1940 0.5611 0.4518 0.047 Uiso calc 1
C C9 0.2888(5) 0.0736(3) 0.2913(2) 0.0386(7) Uani d 1
C C3 0.3849(5) 0.3163(3) 0.2945(2) 0.0378(7) Uani d 1
C C7 0.3920(6) -0.1113(3) 0.3446(2) 0.0453(8) Uani d 1
H H7 0.3455 -0.1925 0.3474 0.054 Uiso calc 1
C C5 0.6977(6) 0.0575(3) 0.3885(2) 0.0405(7) Uani d 1
H H5 0.8608 0.0925 0.4207 0.049 Uiso calc 1
C C4 0.5884(5) 0.2528(3) 0.3452(2) 0.0370(7) Uani d 1
C C15 -0.1803(6) 0.6487(3) 0.2598(2) 0.0431(8) Uani d 1
H H15 -0.3077 0.6973 0.2454 0.052 Uiso calc 1
C C16 -0.0743(5) 0.6358(3) 0.3619(2) 0.0401(7) Uani d 1
C C11 0.3763(5) 0.4240(3) 0.3311(2) 0.0385(7) Uani d 1
H H11 0.5114 0.4544 0.3843 0.046 Uiso calc 1
C C12 0.1891(5) 0.5030(2) 0.3014(2) 0.0378(7) Uani d 1
C C8 0.2210(6) -0.0459(3) 0.2943(2) 0.0431(7) Uani d 1
H H8 0.0587 -0.0818 0.2620 0.052 Uiso calc 1
C C13 0.0823(6) 0.5165(3) 0.1989(3) 0.0442(8) Uani d 1
H H13 0.1332 0.4755 0.1427 0.053 Uiso calc 1
C C14 -0.0998(6) 0.5905(3) 0.1791(2) 0.0440(8) Uani d 1
H H14 -0.1694 0.6010 0.1090 0.053 Uiso calc 1
C C2 0.2058(5) 0.2476(2) 0.2083(2) 0.0376(7) Uani d 1
H H2 0.0587 0.2908 0.1899 0.045 Uiso calc 1
C C21 0.3266(5) 0.2321(3) 0.1100(2) 0.0387(7) Uani d 1
C C22 0.2451(7) 0.1373(3) 0.0408(2) 0.0517(9) Uani d 1
H H22 0.1084 0.0819 0.0531 0.062 Uiso calc 1
C C6 0.6322(6) -0.0602(3) 0.3915(2) 0.0440(8) Uani d 1
H H6 0.7491 -0.1062 0.4251 0.053 Uiso calc 1
C C26 0.5228(6) 0.3134(3) 0.0894(2) 0.0493(8) Uani d 1
H H26 0.5783 0.3797 0.1357 0.059 Uiso calc 1
C C23 0.3612(8) 0.1222(3) -0.0467(3) 0.0632(11) Uani d 1
H H23 0.3042 0.0566 -0.0938 0.076 Uiso calc 1
C C24 0.5596(7) 0.2024(4) -0.0654(3) 0.0593(10) Uani d 1
H H24 0.6417 0.1913 -0.1244 0.071 Uiso calc 1
C C25 0.6382(6) 0.2991(3) 0.0022(3) 0.0558(9) Uani d 1
H H25 0.7716 0.3556 -0.0114 0.067 Uiso calc 1

loop_
_atom_site_aniso_label
_atom_site_aniso_U_11
_atom_site_aniso_U_22
_atom_site_aniso_U_33
_atom_site_aniso_U_12
_atom_site_aniso_U_13
_atom_site_aniso_U_23
O1 0.0412(11) 0.0325(12) 0.0520(13) 0.0005(9) 0.0064(10) 0.0075(10)
O4 0.0394(11) 0.0355(12) 0.0525(13) 0.0035(10) 0.0017(10) -0.0001(10)
O3 0.0553(13) 0.0463(14) 0.0510(13) 0.0193(11) 0.0022(10) 0.0025(11)
C10 0.0432(16) 0.0317(17) 0.0372(15) 0.0082(13) 0.0115(13) 0.0044(12)
C17 0.0413(16) 0.0267(16) 0.0469(17) 0.0024(13) 0.0014(13) 0.0043(13)
C9 0.0412(16) 0.0344(17) 0.0416(16) 0.0037(13) 0.0122(13) 0.0036(13)
C3 0.0397(15) 0.0375(17) 0.0372(16) 0.0058(13) 0.0083(13) 0.0043(13)
C7 0.0550(19) 0.0309(17) 0.0522(19) 0.0020(15) 0.0195(15) 0.0020(14)
C5 0.0438(16) 0.0377(18) 0.0419(16) 0.0075(14) 0.0108(13) 0.0049(13)
C4 0.0406(16) 0.0363(17) 0.0343(15) 0.0048(14) 0.0077(13) -0.0015(12)
C15 0.0397(16) 0.0345(17) 0.0538(18) 0.0054(13) 0.0007(14) 0.0081(14)
C16 0.0428(16) 0.0294(16) 0.0478(18) 0.0044(13) 0.0063(14) 0.0033(13)
C11 0.0410(16) 0.0328(17) 0.0426(16) 0.0055(13) 0.0082(13) 0.0057(13)
C12 0.0383(15) 0.0275(16) 0.0469(17) 0.0018(13) 0.0053(13) 0.0053(13)
C8 0.0455(16) 0.0343(18) 0.0504(18) 0.0023(14) 0.0134(14) 0.0009(14)
C13 0.0481(17) 0.0372(18) 0.0479(17) 0.0061(14) 0.0079(14) 0.0074(14)
C14 0.0477(17) 0.0373(18) 0.0473(18) 0.0074(14) 0.0055(14) 0.0087(14)
C2 0.0374(15) 0.0285(16) 0.0463(17) 0.0015(12) 0.0063(13) 0.0070(13)
C21 0.0391(15) 0.0376(17) 0.0390(16) 0.0077(13) 0.0016(13) 0.0051(13)
C22 0.064(2) 0.041(2) 0.0476(19) 0.0048(17) 0.0052(16) -0.0032(15)
C6 0.0511(18) 0.0351(18) 0.0492(18) 0.0124(14) 0.0117(15) 0.0086(14)
C26 0.0465(18) 0.058(2) 0.0433(18) 0.0043(16) 0.0078(15) 0.0034(16)
C23 0.087(3) 0.057(2) 0.046(2) 0.023(2) 0.0006(19) -0.0052(17)
C24 0.059(2) 0.079(3) 0.0456(19) 0.032(2) 0.0082(17) 0.0074(19)
C25 0.0512(19) 0.070(3) 0.0469(19) 0.0052(18) 0.0094(15) 0.0139(18)

loop_
_atom_type_symbol
_atom_type_description
_atom_type_scat_dispersion_real
_atom_type_scat_dispersion_imag
_atom_type_scat_source
C C 0.0030 0.0020 'International Tables Vol C Tables 4.2.6.8 and 6.1.1.4'
H H 0.0000 0.0000 'International Tables Vol C Tables 4.2.6.8 and 6.1.1.4'
O O 0.0110 0.0060 'International Tables Vol C Tables 4.2.6.8 and 6.1.1.4'

loop_
_geom_angle_atom_site_label_1
_geom_angle_atom_site_label_2
_geom_angle_atom_site_label_3
_geom_angle
C9 O1 C2 115.9(2)
C16 O3 H3 109.5
C5 C10 C9 118.8(3)
C5 C10 C4 121.1(3)
C9 C10 C4 119.8(2)
C12 C17 C16 120.9(3)
C12 C17 H17 119.5
C16 C17 H17 119.5
O1 C9 C8 117.0(3)
O1 C9 C10 122.8(3)
C8 C9 C10 120.2(3)
C11 C3 C4 118.3(3)
C11 C3 C2 127.3(3)
C4 C3 C2 114.4(2)
C8 C7 C6 121.1(3)
C8 C7 H7 119.5
C6 C7 H7 119.5
C6 C5 C10 121.2(3)
C6 C5 H5 119.4
C10 C5 H5 119.4
O4 C4 C10 123.2(3)
O4 C4 C3 121.2(3)
C10 C4 C3 115.6(3)
C14 C15 C16 119.6(3)
C14 C15 H15 120.2
C16 C15 H15 120.2
O3 C16 C15 118.4(2)
O3 C16 C17 121.8(3)
C15 C16 C17 119.8(3)
C3 C11 C12 129.9(3)
C3 C11 H11 115.1
C12 C11 H11 115.1
C17 C12 C13 118.9(2)
C17 C12 C11 117.1(3)
C13 C12 C11 124.1(3)
C7 C8 C9 119.4(3)
C7 C8 H8 120.3
C9 C8 H8 120.3
C12 C13 C14 119.7(3)
C12 C13 H13 120.1
C14 C13 H13 120.1
C15 C14 C13 121.0(3)
C15 C14 H14 119.5
C13 C14 H14 119.5
O1 C2 C3 111.0(2)
O1 C2 C21 109.4(2)
C3 C2 C21 112.3(2)
O1 C2 H2 108.0
C3 C2 H2 108.0
C21 C2 H2 108.0
C22 C21 C26 118.9(3)
C22 C21 C2 121.1(3)
C26 C21 C2 120.1(3)
C21 C22 C23 120.6(3)
C21 C22 H22 119.7
C23 C22 H22 119.7
C5 C6 C7 119.3(3)
C5 C6 H6 120.3
C7 C6 H6 120.3
C25 C26 C21 120.7(3)
C25 C26 H26 119.6
C21 C26 H26 119.6
C24 C23 C22 120.1(3)
C24 C23 H23 120.0
C22 C23 H23 120.0
C23 C24 C25 119.7(3)
C23 C24 H24 120.2
C25 C24 H24 120.2
C26 C25 C24 120.0(4)
C26 C25 H25 120.0
C24 C25 H25 120.0

loop_
_geom_bond_atom_site_label_1
_geom_bond_atom_site_label_2
_geom_bond_distance
O1 C9 1.369(3)
O1 C2 1.453(3)
O4 C4 1.234(3)
O3 C16 1.370(4)
O3 H3 0.8400
C10 C5 1.397(4)
C10 C9 1.405(4)
C10 C4 1.460(4)
C17 C12 1.392(4)
C17 C16 1.388(4)
C17 H17 0.9500
C9 C8 1.396(4)
C3 C11 1.335(4)
C3 C4 1.492(4)
C3 C2 1.499(4)
C7 C8 1.380(4)
C7 C6 1.396(4)
C7 H7 0.9500
C5 C6 1.374(4)
C5 H5 0.9500
C15 C14 1.378(4)
C15 C16 1.383(4)
C15 H15 0.9500
C11 C12 1.475(4)
C11 H11 0.9500
C12 C13 1.391(4)
C8 H8 0.9500
C13 C14 1.393(4)
C13 H13 0.9500
C14 H14 0.9500
C2 C21 1.526(4)
C2 H2 1.0000
C21 C22 1.381(4)
C21 C26 1.388(4)
C22 C23 1.387(5)
C22 H22 0.9500
C6 H6 0.9500
C26 C25 1.381(4)
C26 H26 0.9500
C23 C24 1.381(5)
C23 H23 0.9500
C24 C25 1.383(5)
C24 H24 0.9500
C25 H25 0.9500

loop_
_geom_hbond_atom_site_label_D
_geom_hbond_atom_site_label_H
_geom_hbond_atom_site_label_A
_geom_hbond_site_symmetry_A
_geom_hbond_distance_DH
_geom_hbond_distance_HA
_geom_hbond_distance_DA
_geom_hbond_angle_DHA
O3 H3 O4 2_666 0.84 1.89 2.728(3) 172.4
C17 H17 O4 2_666 0.95 2.49 3.184(4) 129.6
C6 H6 O3 1_645 0.95 2.45 3.265(4) 143.3
C11 H11 O4 . 0.95 2.43 2.807(3) 103.1

_cod_database_fobs_code 2243207
